data_1560819
loop_
_publ_author_name
'Cramer, Alisha J.'
'Cole, Jacqueline M.'

_publ_section_title
;
 Host-guest prospects of neodymium and gadolinium ultraphosphate
 frameworks for nuclear waste storage: Multi-temperature topological
 analysis of nanoporous cages in RP5O14
;
_journal_name_full 'Journal of Solid State Chemistry'
_journal_page_first 250
_journal_page_last 257
_journal_paper_doi 10.1016/j.jssc.2018.07.020
_journal_volume 266
_journal_year 2018
_chemical_formula_sum 'Gd O14 P5'
_chemical_formula_weight 536.10
_space_group_IT_number 14
_space_group_name_Hall '-P 2ybc'
_space_group_name_H-M_alt 'P 1 21/c 1'
_symmetry_cell_setting monoclinic
_symmetry_space_group_name_H-M 'P 1 21/c 1'
_atom_sites_solution_hydrogens none
_atom_sites_solution_primary direct
_atom_sites_solution_secondary difmap
_audit_creation_method SHELXL-97
_cell_angle_alpha 90.00
_cell_angle_beta 90.505(5)
_cell_angle_gamma 90.00
_cell_formula_units_Z 4
_cell_length_a 8.720(4)
_cell_length_b 8.882(4)
_cell_length_c 12.907(5)
_cell_measurement_reflns_used 512
_cell_measurement_temperature 130(2)
_cell_measurement_theta_max 28.28
_cell_measurement_theta_min 2.0
_cell_volume 999.6(8)
_computing_cell_refinement
;
Rigaku CrystalClear-SM Expert 2.0
;
_computing_data_collection 'Rigaku CrystalClear-SM Expert 2.0'
_computing_data_reduction
;
Rigaku CrystalClear-SM Expert 2.0
;
_computing_molecular_graphics
;
SHELXTL-PLUS (Sheldrick, 1995)
;
_computing_publication_material 'SHELXL-97 (Sheldrick, 1997)'
_computing_structure_refinement 'SHELXL-97 (Sheldrick, 1997)'
_computing_structure_solution 'SHELXS-97 (Sheldrick, 1990)'
_diffrn_ambient_temperature 130(2)
_diffrn_measured_fraction_theta_full 0.829
_diffrn_measured_fraction_theta_max 0.829
_diffrn_measurement_device_type 'Rigaku Saturn 724+ CCD'
_diffrn_measurement_method '\w scans'
_diffrn_radiation_monochromator graphite
_diffrn_radiation_source 'fine-focus sealed tube'
_diffrn_radiation_type MoK\a
_diffrn_radiation_wavelength 0.71073
_diffrn_reflns_av_R_equivalents 0.0483
_diffrn_reflns_av_sigmaI/netI 0.0304
_diffrn_reflns_limit_h_max 8
_diffrn_reflns_limit_h_min -12
_diffrn_reflns_limit_k_max 7
_diffrn_reflns_limit_k_min -11
_diffrn_reflns_limit_l_max 16
_diffrn_reflns_limit_l_min -17
_diffrn_reflns_number 4269
_diffrn_reflns_theta_full 30.53
_diffrn_reflns_theta_max 30.53
_diffrn_reflns_theta_min 1.58
_diffrn_standards_decay_% 0
_diffrn_standards_interval_count 0
_diffrn_standards_interval_time 0
_diffrn_standards_number 0
_exptl_absorpt_coefficient_mu 7.524
_exptl_absorpt_correction_T_max 0.105
_exptl_absorpt_correction_T_min 0.069
_exptl_absorpt_correction_type empirical
_exptl_absorpt_process_details
;
T. Higashi, ABSCOR, empirical absorption correction
;
_exptl_crystal_colour colourless
_exptl_crystal_density_diffrn 3.562
_exptl_crystal_density_method 'not measured'
_exptl_crystal_description block
_exptl_crystal_F_000 1004
_exptl_crystal_size_max 0.4
_exptl_crystal_size_mid 0.4
_exptl_crystal_size_min 0.3
_refine_diff_density_max 2.006
_refine_diff_density_min -1.451
_refine_diff_density_rms 0.242
_refine_ls_extinction_coef 0.0042(4)
_refine_ls_extinction_expression Fc^*^=kFc[1+0.001xFc^2^\l^3^/sin(2\q)]^-1/4^
_refine_ls_extinction_method SHELXL
_refine_ls_goodness_of_fit_ref 1.179
_refine_ls_hydrogen_treatment none
_refine_ls_matrix_type full
_refine_ls_number_parameters 183
_refine_ls_number_reflns 2543
_refine_ls_number_restraints 0
_refine_ls_restrained_S_all 1.179
_refine_ls_R_factor_all 0.0291
_refine_ls_R_factor_gt 0.0286
_refine_ls_shift/su_max 0.000
_refine_ls_shift/su_mean 0.000
_refine_ls_structure_factor_coef Fsqd
_refine_ls_weighting_details 'calc w=1/[\s^2^(Fo^2^)+(0.0355P)^2^+4.9696P] where P=(Fo^2^+2Fc^2^)/3'
_refine_ls_weighting_scheme calc
_refine_ls_wR_factor_gt 0.0740
_refine_ls_wR_factor_ref 0.0742
_reflns_number_gt 2518
_reflns_number_total 2543
_reflns_threshold_expression >2sigma(I)
_cod_data_source_file 2gd130i1.cif
_cod_data_source_block 2gd130i1
_cod_original_cell_volume 999.7(7)
_cod_original_sg_symbol_H-M P2(1)/c
_cod_database_code 1560819

loop_
_symmetry_equiv_pos_as_xyz
'x, y, z'
'-x, y+1/2, -z+1/2'
'-x, -y, -z'
'x, -y-1/2, z-1/2'

loop_
_atom_site_label
_atom_site_type_symbol
_atom_site_fract_x
_atom_site_fract_y
_atom_site_fract_z
_atom_site_U_iso_or_equiv
_atom_site_adp_type
_atom_site_occupancy
_atom_site_symmetry_multiplicity
_atom_site_calc_flag
_atom_site_refinement_flags
_atom_site_disorder_assembly
_atom_site_disorder_group
Gd1 Gd 0.22237(2) 0.19101(2) 0.001580(15) 0.00430(9) Uani 1 1 d . . .
P1 P 0.25229(11) 0.54668(12) 0.16542(8) 0.00419(19) Uani 1 1 d . . .
P2 P 0.27626(12) 0.55203(12) -0.16395(8) 0.00449(19) Uani 1 1 d . . .
P3 P 0.18534(12) 0.75544(11) -0.00005(8) 0.00471(19) Uani 1 1 d . . .
P4 P -0.01039(12) 0.49326(13) 0.29738(8) 0.00514(19) Uani 1 1 d . . .
P5 P 0.50820(12) 0.50352(12) -0.32795(8) 0.00459(19) Uani 1 1 d . . .
O1 O 0.2964(4) 0.6866(3) -0.0873(3) 0.0081(6) Uani 1 1 d . . .
O2 O 0.2766(4) 0.6928(3) 0.1009(2) 0.0071(6) Uani 1 1 d . . .
O3 O 0.2798(4) 0.4063(4) 0.1095(2) 0.0088(6) Uani 1 1 d . . .
O4 O -0.0313(4) 0.3142(3) 0.0068(3) 0.0078(6) Uani 1 1 d . . .
O5 O 0.2085(3) -0.0806(4) -0.0009(2) 0.0089(6) Uani 1 1 d . . .
O6 O 0.4153(3) 0.5830(4) -0.2358(2) 0.0078(6) Uani 1 1 d . . .
O7 O 0.2676(4) 0.4039(4) -0.1161(2) 0.0086(6) Uani 1 1 d . . .
O8 O 0.0869(3) 0.5691(4) 0.2065(2) 0.0079(6) Uani 1 1 d . . .
O9 O 0.4162(3) 0.1156(4) 0.1223(2) 0.0083(6) Uani 1 1 d . . .
O10 O 0.3602(3) 0.5794(3) 0.2600(2) 0.0068(5) Uani 1 1 d . . .
O11 O 0.0850(4) 0.1198(4) -0.1479(2) 0.0091(6) Uani 1 1 d . . .
O12 O 0.1329(3) 0.6013(4) -0.2296(2) 0.0079(6) Uani 1 1 d . . .
O13 O 0.0883(4) 0.1172(4) 0.1497(2) 0.0084(6) Uani 1 1 d . . .
O14 O 0.4224(3) 0.1248(4) -0.1117(2) 0.0076(5) Uani 1 1 d . . .

loop_
_atom_site_aniso_label
_atom_site_aniso_U_11
_atom_site_aniso_U_22
_atom_site_aniso_U_33
_atom_site_aniso_U_23
_atom_site_aniso_U_13
_atom_site_aniso_U_12
Gd1 0.00422(12) 0.00304(13) 0.00565(12) 0.00001(6) 0.00045(7) 0.00020(6)
P1 0.0027(4) 0.0040(5) 0.0059(4) 0.0001(3) 0.0002(3) -0.0001(3)
P2 0.0040(4) 0.0039(5) 0.0056(4) -0.0002(3) 0.0003(3) 0.0001(3)
P3 0.0053(4) 0.0035(5) 0.0053(4) -0.0002(3) 0.0002(3) 0.0004(3)
P4 0.0046(4) 0.0049(5) 0.0059(4) -0.0001(4) 0.0003(3) -0.0001(3)
P5 0.0040(4) 0.0042(5) 0.0056(4) 0.0004(3) 0.0004(3) 0.0004(3)
O1 0.0068(14) 0.0094(16) 0.0081(14) -0.0026(10) 0.0013(11) -0.0011(10)
O2 0.0066(13) 0.0062(15) 0.0085(14) 0.0021(10) -0.0012(11) -0.0021(10)
O3 0.0088(13) 0.0068(14) 0.0108(13) -0.0030(11) -0.0034(11) 0.0006(11)
O4 0.0066(13) 0.0068(14) 0.0101(14) -0.0012(10) -0.0005(12) -0.0009(10)
O5 0.0104(13) 0.0059(14) 0.0105(13) 0.0012(11) 0.0012(12) -0.0016(10)
O6 0.0056(13) 0.0074(15) 0.0106(13) -0.0012(11) 0.0045(10) -0.0009(11)
O7 0.0105(14) 0.0032(14) 0.0120(13) 0.0021(11) 0.0005(11) 0.0005(11)
O8 0.0045(12) 0.0089(14) 0.0104(13) 0.0034(11) 0.0019(10) 0.0013(11)
O9 0.0072(13) 0.0047(14) 0.0129(14) 0.0011(11) -0.0019(11) 0.0009(11)
O10 0.0061(12) 0.0047(14) 0.0095(13) -0.0017(10) -0.0026(10) 0.0008(10)
O11 0.0103(14) 0.0089(15) 0.0081(13) -0.0027(11) -0.0004(11) 0.0003(11)
O12 0.0061(13) 0.0058(14) 0.0117(13) 0.0008(11) -0.0026(10) -0.0018(10)
O13 0.0082(13) 0.0089(15) 0.0079(13) 0.0018(11) 0.0014(10) -0.0015(11)
O14 0.0060(12) 0.0081(14) 0.0086(13) -0.0018(11) 0.0027(10) -0.0004(11)

loop_
_atom_type_symbol
_atom_type_description
_atom_type_scat_dispersion_real
_atom_type_scat_dispersion_imag
_atom_type_scat_source
O O 0.0106 0.0060 'International Tables Vol C Tables 4.2.6.8 and 6.1.1.4'
P P 0.1023 0.0942 'International Tables Vol C Tables 4.2.6.8 and 6.1.1.4'
Gd Gd -0.1653 3.9035 'International Tables Vol C Tables 4.2.6.8 and 6.1.1.4'

loop_
_geom_angle_atom_site_label_1
_geom_angle_atom_site_label_2
_geom_angle_atom_site_label_3
_geom_angle
_geom_angle_site_symmetry_1
_geom_angle_site_symmetry_3
O13 Gd1 O11 109.90(11) . .
O13 Gd1 O14 144.33(11) . .
O11 Gd1 O14 78.37(11) . .
O13 Gd1 O9 75.19(11) . .
O11 Gd1 O9 144.53(12) . .
O14 Gd1 O9 79.11(11) . .
O13 Gd1 O3 81.57(11) . .
O11 Gd1 O3 142.04(11) . .
O14 Gd1 O3 113.82(11) . .
O9 Gd1 O3 72.75(11) . .
O13 Gd1 O5 72.92(11) . .
O11 Gd1 O5 72.25(11) . .
O14 Gd1 O5 77.29(10) . .
O9 Gd1 O5 76.30(10) . .
O3 Gd1 O5 143.93(10) . .
O13 Gd1 O7 143.39(11) . .
O11 Gd1 O7 77.47(11) . .
O14 Gd1 O7 71.69(11) . .
O9 Gd1 O7 120.20(11) . .
O3 Gd1 O7 73.38(11) . .
O5 Gd1 O7 140.16(10) . .
O13 Gd1 O4 69.41(11) . .
O11 Gd1 O4 72.01(11) . .
O14 Gd1 O4 142.59(11) . .
O9 Gd1 O4 137.46(11) . .
O3 Gd1 O4 79.33(11) . .
O5 Gd1 O4 113.47(10) . .
O7 Gd1 O4 79.89(10) . .
O3 P1 O8 115.76(19) . .
O3 P1 O2 115.01(19) . .
O8 P1 O2 101.96(18) . .
O3 P1 O10 116.39(18) . .
O8 P1 O10 105.29(17) . .
O2 P1 O10 100.33(18) . .
O7 P2 O6 117.11(19) . .
O7 P2 O1 115.44(19) . .
O6 P2 O1 99.12(18) . .
O7 P2 O12 115.94(18) . .
O6 P2 O12 104.50(17) . .
O1 P2 O12 102.34(18) . .
O5 P3 O4 122.58(18) 1_565 3_565
O5 P3 O1 106.66(17) 1_565 .
O4 P3 O1 110.53(18) 3_565 .
O5 P3 O2 106.26(17) 1_565 .
O4 P3 O2 110.03(18) 3_565 .
O1 P3 O2 97.91(18) . .
O13 P4 O11 123.24(18) 2 4_566
O13 P4 O8 106.03(18) 2 .
O11 P4 O8 109.60(17) 4_566 .
O13 P4 O12 109.69(18) 2 3_565
O11 P4 O12 105.83(18) 4_566 3_565
O8 P4 O12 100.06(17) . 3_565
O14 P5 O9 121.54(18) 2_654 4_565
O14 P5 O6 106.50(18) 2_654 .
O9 P5 O6 111.23(18) 4_565 .
O14 P5 O10 109.22(18) 2_654 3_665
O9 P5 O10 106.92(18) 4_565 3_665
O6 P5 O10 99.13(17) . 3_665
P2 O1 P3 131.9(2) . .
P1 O2 P3 130.4(2) . .
P1 O3 Gd1 157.8(2) . .
P3 O4 Gd1 128.72(17) 3_565 .
P3 O5 Gd1 174.80(19) 1_545 .
P2 O6 P5 139.7(2) . .
P2 O7 Gd1 165.1(2) . .
P1 O8 P4 134.1(2) . .
P5 O9 Gd1 150.2(2) 4_566 .
P1 O10 P5 139.4(2) . 3_665
P4 O11 Gd1 148.8(2) 4_565 .
P2 O12 P4 132.1(2) . 3_565
P4 O13 Gd1 145.8(2) 2_545 .
P5 O14 Gd1 145.54(19) 2_644 .

loop_
_geom_bond_atom_site_label_1
_geom_bond_atom_site_label_2
_geom_bond_distance
_geom_bond_site_symmetry_2
Gd1 O13 2.343(3) .
Gd1 O11 2.349(3) .
Gd1 O14 2.360(3) .
Gd1 O9 2.385(3) .
Gd1 O3 2.416(3) .
Gd1 O5 2.416(4) .
Gd1 O7 2.460(3) .
Gd1 O4 2.470(3) .
P1 O3 1.462(3) .
P1 O8 1.554(3) .
P1 O2 1.558(3) .
P1 O10 1.562(3) .
P2 O7 1.455(3) .
P2 O6 1.558(3) .
P2 O1 1.560(3) .
P2 O12 1.567(3) .
P3 O5 1.470(3) 1_565
P3 O4 1.480(3) 3_565
P3 O1 1.613(3) .
P3 O2 1.619(3) .
P4 O13 1.466(3) 2
P4 O11 1.480(3) 4_566
P4 O8 1.602(3) .
P4 O12 1.611(3) 3_565
P5 O14 1.463(3) 2_654
P5 O9 1.471(3) 4_565
P5 O6 1.607(3) .
P5 O10 1.616(3) 3_665
O4 P3 1.480(3) 3_565
O5 P3 1.470(3) 1_545
O9 P5 1.471(3) 4_566
O10 P5 1.616(3) 3_665
O11 P4 1.480(3) 4_565
O12 P4 1.611(3) 3_565
O13 P4 1.466(3) 2_545
O14 P5 1.463(3) 2_644

_cod_database_fobs_code 1560819
